data_7005402
loop_
_publ_author_name
'Suijkerbuijk, Bart M. J. M.'
'Aerts, Bas N. H.'
'Dijkstra, Harm P.'
'Lutz, Martin'
'Spek, Anthony L.'
'van Koten, Gerard'
'Klein Gebbink, Robertus J. M.'

_publ_section_title
;
 "Click" 1,2,3-triazoles as tunable ligands for late transition metal
 complexes.
;
_journal_issue 13
_journal_name_full 'Dalton transactions (Cambridge, England : 2003)'
_journal_page_first 1273
_journal_page_last 1276
_journal_paper_doi 10.1039/b701978p
_journal_year 2007
_chemical_formula_moiety 'C27 H32 N5 Pt, B F4, 0.5(C H2 Cl2)'
_chemical_formula_sum 'C27.5 H33 B Cl F4 N5 Pt'
_chemical_formula_weight 750.94
_chemical_name_systematic
;
?
;
_space_group_IT_number 2
_symmetry_cell_setting triclinic
_symmetry_space_group_name_Hall '-P 1'
_symmetry_space_group_name_H-M 'P -1'
_atom_sites_solution_hydrogens difmap
_atom_sites_solution_primary heavy
_atom_sites_solution_secondary difmap
_audit_creation_method SHELXL-97
_cell_angle_alpha 78.165(1)
_cell_angle_beta 68.692(1)
_cell_angle_gamma 63.542(1)
_cell_formula_units_Z 2
_cell_length_a 11.1861(3)
_cell_length_b 12.05785(13)
_cell_length_c 12.9754(4)
_cell_measurement_reflns_used 20038
_cell_measurement_temperature 110(2)
_cell_measurement_theta_max 27.50
_cell_measurement_theta_min 1.68
_cell_volume 1457.75(6)
_computing_cell_refinement Peakref
_computing_data_collection 'Nonius COLLECT'
_computing_data_reduction 'EvalCCD, Sadabs'
_computing_structure_refinement 'SHELXL-97 (Sheldrick, 1997)'
_computing_structure_solution 'DIRDIF-99 (Beurskens et al., 1999)'
_diffrn_ambient_temperature 110(2)
_diffrn_measured_fraction_theta_full 0.998
_diffrn_measured_fraction_theta_max 0.998
_diffrn_measurement_device_type 'Nonius KappaCCD'
_diffrn_radiation_monochromator graphite
_diffrn_radiation_source 'rotating anode'
_diffrn_radiation_type MoK\a
_diffrn_radiation_wavelength 0.71073
_diffrn_reflns_av_R_equivalents 0.0299
_diffrn_reflns_av_sigmaI/netI 0.0220
_diffrn_reflns_limit_h_max 14
_diffrn_reflns_limit_h_min -14
_diffrn_reflns_limit_k_max 15
_diffrn_reflns_limit_k_min -15
_diffrn_reflns_limit_l_max 16
_diffrn_reflns_limit_l_min -16
_diffrn_reflns_number 39400
_diffrn_reflns_theta_full 27.50
_diffrn_reflns_theta_max 27.50
_diffrn_reflns_theta_min 1.69
_exptl_absorpt_coefficient_mu 4.956
_exptl_absorpt_correction_T_max 0.55
_exptl_absorpt_correction_T_min 0.42
_exptl_absorpt_correction_type multi-scan
_exptl_crystal_colour colourless
_exptl_crystal_density_diffrn 1.711
_exptl_crystal_density_method 'not measured'
_exptl_crystal_description block
_exptl_crystal_F_000 738
_exptl_crystal_size_max 0.12
_exptl_crystal_size_mid 0.12
_exptl_crystal_size_min 0.12
_refine_diff_density_max 1.213
_refine_diff_density_min -0.963
_refine_diff_density_rms 0.086
_refine_ls_extinction_method none
_refine_ls_goodness_of_fit_ref 1.049
_refine_ls_hydrogen_treatment constr
_refine_ls_matrix_type full
_refine_ls_number_parameters 374
_refine_ls_number_reflns 6685
_refine_ls_number_restraints 0
_refine_ls_restrained_S_all 1.049
_refine_ls_R_factor_all 0.0227
_refine_ls_R_factor_gt 0.0182
_refine_ls_shift/su_max 0.003
_refine_ls_shift/su_mean 0.000
_refine_ls_structure_factor_coef Fsqd
_refine_ls_weighting_details 'calc w=1/[\s^2^(Fo^2^)+(0.0122P)^2^+1.8780P] where P=(Fo^2^+2Fc^2^)/3'
_refine_ls_weighting_scheme calc
_refine_ls_wR_factor_gt 0.0366
_refine_ls_wR_factor_ref 0.0377
_reflns_number_gt 6187
_reflns_number_total 6685
_reflns_threshold_expression I>2\s(I)
_cod_data_source_file b701978p.txt
_cod_data_source_block s3607a
_cod_original_formula_sum 'C27.50 H33 B Cl F4 N5 Pt'
_cod_database_code 7005402

loop_
_symmetry_equiv_pos_as_xyz
'x, y, z'
'-x, -y, -z'

loop_
_atom_site_label
_atom_site_type_symbol
_atom_site_fract_x
_atom_site_fract_y
_atom_site_fract_z
_atom_site_U_iso_or_equiv
_atom_site_adp_type
_atom_site_occupancy
_atom_site_symmetry_multiplicity
_atom_site_calc_flag
_atom_site_refinement_flags
_atom_site_disorder_assembly
_atom_site_disorder_group
Pt1 Pt 0.561477(9) 0.687562(8) 0.292867(7) 0.01273(3) Uani 1 1 d . . .
N1 N 0.6433(2) 0.51031(17) 0.23729(15) 0.0161(4) Uani 1 1 d . . .
N2 N 0.5043(2) 0.83727(18) 0.38265(16) 0.0181(4) Uani 1 1 d . . .
N3 N 0.4527(2) 0.78524(17) 0.17374(16) 0.0157(4) Uani 1 1 d . . .
N4 N 0.3196(2) 0.80065(18) 0.20955(16) 0.0183(4) Uani 1 1 d . . .
N5 N 0.2728(2) 0.84581(18) 0.12199(17) 0.0199(4) Uani 1 1 d . . .
C1 C 0.6459(2) 0.5969(2) 0.40662(18) 0.0165(5) Uani 1 1 d . . .
C2 C 0.6914(3) 0.4691(2) 0.41594(19) 0.0191(5) Uani 1 1 d . . .
C3 C 0.7523(3) 0.4032(3) 0.4983(2) 0.0283(6) Uani 1 1 d . . .
H3 H 0.7862 0.3153 0.5055 0.034 Uiso 1 1 calc R . .
C4 C 0.7630(3) 0.4672(3) 0.5698(2) 0.0328(7) Uani 1 1 d . . .
H4 H 0.8052 0.4220 0.6256 0.039 Uiso 1 1 calc R . .
C5 C 0.7136(3) 0.5959(3) 0.5618(2) 0.0300(6) Uani 1 1 d . . .
H5 H 0.7201 0.6382 0.6124 0.036 Uiso 1 1 calc R . .
C6 C 0.6544(3) 0.6618(2) 0.4783(2) 0.0229(5) Uani 1 1 d . . .
C7 C 0.6574(3) 0.4195(2) 0.3374(2) 0.0206(5) Uani 1 1 d . . .
H7A H 0.5684 0.4089 0.3753 0.025 Uiso 1 1 calc R . .
H7B H 0.7330 0.3376 0.3131 0.025 Uiso 1 1 calc R . .
C8 C 0.7859(3) 0.4822(2) 0.1554(2) 0.0233(5) Uani 1 1 d . . .
H8A H 0.8241 0.3988 0.1291 0.035 Uiso 1 1 calc R . .
H8B H 0.8478 0.4860 0.1907 0.035 Uiso 1 1 calc R . .
H8C H 0.7794 0.5431 0.0925 0.035 Uiso 1 1 calc R . .
C9 C 0.5552(3) 0.4909(2) 0.1860(2) 0.0209(5) Uani 1 1 d . . .
H9A H 0.5538 0.5419 0.1168 0.031 Uiso 1 1 calc R . .
H9B H 0.4592 0.5147 0.2371 0.031 Uiso 1 1 calc R . .
H9C H 0.5946 0.4032 0.1703 0.031 Uiso 1 1 calc R . .
C10 C 0.6029(3) 0.7993(2) 0.4512(2) 0.0265(6) Uani 1 1 d . . .
H10A H 0.6837 0.8212 0.4092 0.032 Uiso 1 1 calc R . .
H10B H 0.5528 0.8443 0.5205 0.032 Uiso 1 1 calc R . .
C11 C 0.3591(3) 0.8660(3) 0.4593(2) 0.0316(6) Uani 1 1 d . . .
H11A H 0.3280 0.9388 0.5003 0.047 Uiso 1 1 calc R . .
H11B H 0.3578 0.7949 0.5115 0.047 Uiso 1 1 calc R . .
H11C H 0.2957 0.8832 0.4166 0.047 Uiso 1 1 calc R . .
C12 C 0.5075(3) 0.9507(2) 0.3133(2) 0.0273(6) Uani 1 1 d . . .
H12A H 0.4431 0.9763 0.2697 0.041 Uiso 1 1 calc R . .
H12B H 0.6031 0.9334 0.2633 0.041 Uiso 1 1 calc R . .
H12C H 0.4784 1.0173 0.3611 0.041 Uiso 1 1 calc R . .
C13 C 0.3728(3) 0.8600(2) 0.0314(2) 0.0206(5) Uani 1 1 d . . .
H13 H 0.3645 0.8905 -0.0403 0.025 Uiso 1 1 calc R . .
C14 C 0.4901(3) 0.8211(2) 0.06388(19) 0.0167(5) Uani 1 1 d . . .
C15 C 0.1313(3) 0.8613(2) 0.1316(2) 0.0249(6) Uani 1 1 d . . .
H15A H 0.1106 0.8992 0.0614 0.030 Uiso 1 1 calc R . .
H15B H 0.0611 0.9178 0.1915 0.030 Uiso 1 1 calc R . .
C16 C 0.1204(3) 0.7374(2) 0.1569(2) 0.0233(5) Uani 1 1 d . . .
C17 C -0.0007(3) 0.7285(3) 0.2308(3) 0.0356(7) Uani 1 1 d . . .
H17 H -0.0772 0.8006 0.2648 0.043 Uiso 1 1 calc R . .
C18 C -0.0116(3) 0.6150(3) 0.2558(3) 0.0422(8) Uani 1 1 d . . .
H18 H -0.0953 0.6099 0.3068 0.051 Uiso 1 1 calc R . .
C19 C 0.0985(3) 0.5100(3) 0.2070(3) 0.0343(7) Uani 1 1 d . . .
H19 H 0.0912 0.4323 0.2245 0.041 Uiso 1 1 calc R . .
C20 C 0.2195(3) 0.5178(3) 0.1326(2) 0.0296(6) Uani 1 1 d . . .
H20 H 0.2955 0.4454 0.0987 0.036 Uiso 1 1 calc R . .
C21 C 0.2303(3) 0.6310(2) 0.1071(2) 0.0267(6) Uani 1 1 d . . .
H21 H 0.3136 0.6359 0.0551 0.032 Uiso 1 1 calc R . .
C22 C 0.6293(3) 0.8177(2) -0.00418(19) 0.0173(5) Uani 1 1 d . . .
C23 C 0.6601(3) 0.8317(2) -0.1195(2) 0.0254(6) Uani 1 1 d . . .
H23 H 0.5934 0.8389 -0.1522 0.030 Uiso 1 1 calc R . .
C24 C 0.7874(3) 0.8351(3) -0.1861(2) 0.0293(6) Uani 1 1 d . . .
H24 H 0.8066 0.8459 -0.2642 0.035 Uiso 1 1 calc R . .
C25 C 0.8866(3) 0.8229(2) -0.1402(2) 0.0262(6) Uani 1 1 d . . .
H25 H 0.9734 0.8258 -0.1864 0.031 Uiso 1 1 calc R . .
C26 C 0.8585(3) 0.8062(2) -0.0263(2) 0.0249(5) Uani 1 1 d . . .
H26 H 0.9268 0.7966 0.0057 0.030 Uiso 1 1 calc R . .
C27 C 0.7308(3) 0.8035(2) 0.0411(2) 0.0207(5) Uani 1 1 d . . .
H27 H 0.7126 0.7919 0.1191 0.025 Uiso 1 1 calc R . .
F1 F 0.8066(2) 0.19123(17) 0.13097(17) 0.0547(6) Uani 1 1 d . . .
F2 F 0.61106(17) 0.17037(15) 0.24524(17) 0.0439(5) Uani 1 1 d . . .
F3 F 0.79211(17) 0.00833(14) 0.14830(13) 0.0319(4) Uani 1 1 d . . .
F4 F 0.8149(2) 0.0741(2) 0.28804(17) 0.0713(7) Uani 1 1 d . . .
B1 B 0.7548(3) 0.1100(3) 0.2054(2) 0.0231(6) Uani 1 1 d . . .
Cl1 Cl -0.00183(16) 0.04539(17) 0.44870(13) 0.0466(4) Uani 0.50 1 d P . .
Cl2 Cl 0.10516(16) 0.20385(16) 0.49489(12) 0.0404(4) Uani 0.50 1 d P . .
C28 C 0.0180(6) 0.1048(6) 0.5521(4) 0.0362(14) Uani 0.50 1 d P . .
H28A H -0.0758 0.1508 0.6037 0.043 Uiso 0.50 1 calc PR . .
H28B H 0.0719 0.0351 0.5950 0.043 Uiso 0.50 1 calc PR . .

loop_
_atom_site_aniso_label
_atom_site_aniso_U_11
_atom_site_aniso_U_22
_atom_site_aniso_U_33
_atom_site_aniso_U_23
_atom_site_aniso_U_13
_atom_site_aniso_U_12
Pt1 0.01418(5) 0.01288(4) 0.01269(4) 0.00036(3) -0.00504(3) -0.00659(3)
N1 0.0191(10) 0.0137(9) 0.0163(9) 0.0003(7) -0.0071(8) -0.0066(8)
N2 0.0214(11) 0.0183(10) 0.0173(10) -0.0024(8) -0.0039(8) -0.0114(9)
N3 0.0170(10) 0.0137(9) 0.0181(9) 0.0012(7) -0.0080(8) -0.0065(8)
N4 0.0170(10) 0.0167(10) 0.0239(10) 0.0027(8) -0.0111(8) -0.0070(8)
N5 0.0201(11) 0.0169(10) 0.0260(11) 0.0038(8) -0.0131(9) -0.0076(9)
C1 0.0147(12) 0.0210(12) 0.0160(11) 0.0030(9) -0.0063(9) -0.0096(10)
C2 0.0180(12) 0.0220(12) 0.0203(12) 0.0040(9) -0.0090(10) -0.0103(10)
C3 0.0288(15) 0.0270(14) 0.0329(14) 0.0114(11) -0.0179(12) -0.0134(12)
C4 0.0348(16) 0.0469(18) 0.0276(14) 0.0138(12) -0.0214(12) -0.0236(14)
C5 0.0382(17) 0.0464(17) 0.0205(13) 0.0058(12) -0.0153(12) -0.0285(14)
C6 0.0262(14) 0.0324(14) 0.0184(12) 0.0019(10) -0.0090(10) -0.0186(12)
C7 0.0237(13) 0.0151(11) 0.0234(12) 0.0039(9) -0.0110(10) -0.0074(10)
C8 0.0185(13) 0.0221(13) 0.0241(13) -0.0058(10) -0.0014(10) -0.0060(10)
C9 0.0262(13) 0.0175(12) 0.0234(12) -0.0026(9) -0.0115(10) -0.0090(10)
C10 0.0383(16) 0.0301(14) 0.0235(13) -0.0022(11) -0.0141(11) -0.0205(13)
C11 0.0260(15) 0.0296(15) 0.0319(15) -0.0151(12) 0.0070(12) -0.0118(12)
C12 0.0426(17) 0.0153(12) 0.0276(13) -0.0005(10) -0.0099(12) -0.0159(12)
C13 0.0268(14) 0.0171(12) 0.0226(12) 0.0044(9) -0.0129(10) -0.0110(10)
C14 0.0221(12) 0.0113(11) 0.0188(11) 0.0024(8) -0.0095(9) -0.0074(9)
C15 0.0198(13) 0.0221(13) 0.0378(15) 0.0059(11) -0.0178(11) -0.0090(11)
C16 0.0223(13) 0.0252(13) 0.0314(14) 0.0054(10) -0.0186(11) -0.0122(11)
C17 0.0175(14) 0.0285(15) 0.060(2) -0.0013(14) -0.0122(13) -0.0087(12)
C18 0.0230(15) 0.0379(17) 0.069(2) 0.0005(15) -0.0100(15) -0.0198(14)
C19 0.0372(17) 0.0286(15) 0.0521(18) 0.0031(13) -0.0235(14) -0.0209(14)
C20 0.0379(16) 0.0276(14) 0.0294(14) -0.0035(11) -0.0137(12) -0.0151(13)
C21 0.0321(15) 0.0308(14) 0.0227(13) 0.0002(11) -0.0097(11) -0.0172(12)
C22 0.0220(13) 0.0101(10) 0.0198(11) 0.0027(8) -0.0067(9) -0.0077(9)
C23 0.0312(15) 0.0262(14) 0.0221(12) 0.0042(10) -0.0126(11) -0.0134(12)
C24 0.0329(15) 0.0285(14) 0.0197(13) 0.0056(10) -0.0048(11) -0.0123(12)
C25 0.0239(14) 0.0201(13) 0.0280(13) 0.0005(10) -0.0001(11) -0.0103(11)
C26 0.0216(13) 0.0233(13) 0.0306(14) -0.0047(11) -0.0076(11) -0.0088(11)
C27 0.0232(13) 0.0222(12) 0.0181(11) -0.0006(9) -0.0060(10) -0.0110(11)
F1 0.0498(12) 0.0359(10) 0.0702(14) -0.0104(9) 0.0082(10) -0.0283(9)
F2 0.0192(8) 0.0249(9) 0.0750(13) -0.0033(8) -0.0032(8) -0.0069(7)
F3 0.0395(10) 0.0198(8) 0.0415(9) -0.0047(7) -0.0213(8) -0.0081(7)
F4 0.0707(15) 0.0777(16) 0.0441(12) -0.0270(11) -0.0381(11) 0.0141(12)
B1 0.0219(15) 0.0223(14) 0.0259(14) -0.0047(11) -0.0097(12) -0.0065(12)
Cl1 0.0288(8) 0.0681(11) 0.0448(9) -0.0169(8) -0.0025(7) -0.0223(8)
Cl2 0.0300(8) 0.0544(10) 0.0369(8) -0.0108(7) -0.0136(6) -0.0112(7)
C28 0.020(3) 0.054(4) 0.022(3) -0.004(3) -0.009(2) -0.003(3)

loop_
_atom_type_symbol
_atom_type_description
_atom_type_scat_dispersion_real
_atom_type_scat_dispersion_imag
_atom_type_scat_source
C C 0.0033 0.0016 'International Tables Vol C Tables 4.2.6.8 and 6.1.1.4'
H H 0.0000 0.0000 'International Tables Vol C Tables 4.2.6.8 and 6.1.1.4'
B B 0.0013 0.0007 'International Tables Vol C Tables 4.2.6.8 and 6.1.1.4'
Cl Cl 0.1484 0.1585 'International Tables Vol C Tables 4.2.6.8 and 6.1.1.4'
F F 0.0171 0.0103 'International Tables Vol C Tables 4.2.6.8 and 6.1.1.4'
N N 0.0061 0.0033 'International Tables Vol C Tables 4.2.6.8 and 6.1.1.4'
Pt Pt -1.7033 8.3905 'International Tables Vol C Tables 4.2.6.8 and 6.1.1.4'

loop_
_geom_angle_atom_site_label_1
_geom_angle_atom_site_label_2
_geom_angle_atom_site_label_3
_geom_angle
_geom_angle_site_symmetry_1
_geom_angle_site_symmetry_3
_geom_angle_publ_flag
C1 Pt1 N2 82.02(9) . . ?
C1 Pt1 N1 82.11(9) . . ?
N2 Pt1 N1 164.13(7) . . ?
C1 Pt1 N3 175.29(8) . . ?
N2 Pt1 N3 98.48(8) . . ?
N1 Pt1 N3 97.31(7) . . ?
C9 N1 C8 108.65(18) . . ?
C9 N1 C7 108.38(18) . . ?
C8 N1 C7 108.44(18) . . ?
C9 N1 Pt1 114.51(14) . . ?
C8 N1 Pt1 109.55(14) . . ?
C7 N1 Pt1 107.14(13) . . ?
C12 N2 C11 108.6(2) . . ?
C12 N2 C10 109.13(19) . . ?
C11 N2 C10 108.6(2) . . ?
C12 N2 Pt1 114.04(15) . . ?
C11 N2 Pt1 107.88(15) . . ?
C10 N2 Pt1 108.47(15) . . ?
N4 N3 C14 110.31(19) . . ?
N4 N3 Pt1 113.10(14) . . ?
C14 N3 Pt1 135.82(16) . . ?
N3 N4 N5 105.86(18) . . ?
N4 N5 C13 111.8(2) . . ?
N4 N5 C15 119.3(2) . . ?
C13 N5 C15 128.6(2) . . ?
C2 C1 C6 122.6(2) . . ?
C2 C1 Pt1 118.44(17) . . ?
C6 C1 Pt1 118.95(18) . . ?
C1 C2 C3 118.6(2) . . ?
C1 C2 C7 113.5(2) . . ?
C3 C2 C7 127.8(2) . . ?
C4 C3 C2 119.3(3) . . ?
C4 C3 H3 120.3 . . ?
C2 C3 H3 120.3 . . ?
C3 C4 C5 121.7(2) . . ?
C3 C4 H4 119.1 . . ?
C5 C4 H4 119.1 . . ?
C4 C5 C6 119.0(3) . . ?
C4 C5 H5 120.5 . . ?
C6 C5 H5 120.5 . . ?
C1 C6 C5 118.8(2) . . ?
C1 C6 C10 113.7(2) . . ?
C5 C6 C10 127.4(2) . . ?
C2 C7 N1 109.13(19) . . ?
C2 C7 H7A 109.9 . . ?
N1 C7 H7A 109.9 . . ?
C2 C7 H7B 109.9 . . ?
N1 C7 H7B 109.9 . . ?
H7A C7 H7B 108.3 . . ?
N1 C8 H8A 109.5 . . ?
N1 C8 H8B 109.5 . . ?
H8A C8 H8B 109.5 . . ?
N1 C8 H8C 109.5 . . ?
H8A C8 H8C 109.5 . . ?
H8B C8 H8C 109.5 . . ?
N1 C9 H9A 109.5 . . ?
N1 C9 H9B 109.5 . . ?
H9A C9 H9B 109.5 . . ?
N1 C9 H9C 109.5 . . ?
H9A C9 H9C 109.5 . . ?
H9B C9 H9C 109.5 . . ?
C6 C10 N2 109.65(19) . . ?
C6 C10 H10A 109.7 . . ?
N2 C10 H10A 109.7 . . ?
C6 C10 H10B 109.7 . . ?
N2 C10 H10B 109.7 . . ?
H10A C10 H10B 108.2 . . ?
N2 C11 H11A 109.5 . . ?
N2 C11 H11B 109.5 . . ?
H11A C11 H11B 109.5 . . ?
N2 C11 H11C 109.5 . . ?
H11A C11 H11C 109.5 . . ?
H11B C11 H11C 109.5 . . ?
N2 C12 H12A 109.5 . . ?
N2 C12 H12B 109.5 . . ?
H12A C12 H12B 109.5 . . ?
N2 C12 H12C 109.5 . . ?
H12A C12 H12C 109.5 . . ?
H12B C12 H12C 109.5 . . ?
N5 C13 C14 105.7(2) . . ?
N5 C13 H13 127.2 . . ?
C14 C13 H13 127.2 . . ?
N3 C14 C13 106.4(2) . . ?
N3 C14 C22 125.8(2) . . ?
C13 C14 C22 127.8(2) . . ?
N5 C15 C16 110.5(2) . . ?
N5 C15 H15A 109.6 . . ?
C16 C15 H15A 109.6 . . ?
N5 C15 H15B 109.6 . . ?
C16 C15 H15B 109.6 . . ?
H15A C15 H15B 108.1 . . ?
C17 C16 C21 118.8(2) . . ?
C17 C16 C15 119.9(2) . . ?
C21 C16 C15 121.3(2) . . ?
C16 C17 C18 120.5(3) . . ?
C16 C17 H17 119.7 . . ?
C18 C17 H17 119.7 . . ?
C19 C18 C17 120.2(3) . . ?
C19 C18 H18 119.9 . . ?
C17 C18 H18 119.9 . . ?
C18 C19 C20 119.8(3) . . ?
C18 C19 H19 120.1 . . ?
C20 C19 H19 120.1 . . ?
C19 C20 C21 120.1(3) . . ?
C19 C20 H20 119.9 . . ?
C21 C20 H20 119.9 . . ?
C20 C21 C16 120.5(3) . . ?
C20 C21 H21 119.7 . . ?
C16 C21 H21 119.7 . . ?
C27 C22 C23 118.5(2) . . ?
C27 C22 C14 122.9(2) . . ?
C23 C22 C14 118.6(2) . . ?
C24 C23 C22 120.4(3) . . ?
C24 C23 H23 119.8 . . ?
C22 C23 H23 119.8 . . ?
C25 C24 C23 120.7(2) . . ?
C25 C24 H24 119.7 . . ?
C23 C24 H24 119.7 . . ?
C24 C25 C26 119.5(2) . . ?
C24 C25 H25 120.3 . . ?
C26 C25 H25 120.3 . . ?
C25 C26 C27 120.2(3) . . ?
C25 C26 H26 119.9 . . ?
C27 C26 H26 119.9 . . ?
C26 C27 C22 120.7(2) . . ?
C26 C27 H27 119.6 . . ?
C22 C27 H27 119.6 . . ?
F4 B1 F2 111.9(2) . . ?
F4 B1 F3 110.2(2) . . ?
F2 B1 F3 110.3(2) . . ?
F4 B1 F1 108.3(3) . . ?
F2 B1 F1 108.3(2) . . ?
F3 B1 F1 107.7(2) . . ?
Cl1 Cl1 C28 69.8(2) 2_556 . ?
Cl1 Cl1 C28 60.6(2) 2_556 2_556 ?
C28 Cl1 C28 130.4(2) . 2_556 ?
Cl2 C28 Cl1 111.6(3) . . ?
Cl2 C28 H28A 109.3 . . ?
Cl1 C28 H28A 109.3 . . ?
Cl2 C28 H28B 109.3 . . ?
Cl1 C28 H28B 109.3 . . ?
H28A C28 H28B 108.0 . . ?

loop_
_geom_bond_atom_site_label_1
_geom_bond_atom_site_label_2
_geom_bond_distance
_geom_bond_site_symmetry_2
_geom_bond_publ_flag
Pt1 C1 1.923(2) . ?
Pt1 N2 2.0778(19) . ?
Pt1 N1 2.0822(19) . ?
Pt1 N3 2.1449(19) . ?
N1 C9 1.488(3) . ?
N1 C8 1.491(3) . ?
N1 C7 1.524(3) . ?
N2 C12 1.482(3) . ?
N2 C11 1.488(3) . ?
N2 C10 1.521(3) . ?
N3 N4 1.324(3) . ?
N3 C14 1.367(3) . ?
N4 N5 1.337(3) . ?
N5 C13 1.340(3) . ?
N5 C15 1.469(3) . ?
C1 C2 1.385(3) . ?
C1 C6 1.385(3) . ?
C2 C3 1.391(3) . ?
C2 C7 1.509(3) . ?
C3 C4 1.389(4) . ?
C3 H3 0.9500 . ?
C4 C5 1.391(4) . ?
C4 H4 0.9500 . ?
C5 C6 1.393(3) . ?
C5 H5 0.9500 . ?
C6 C10 1.503(4) . ?
C7 H7A 0.9900 . ?
C7 H7B 0.9900 . ?
C8 H8A 0.9800 . ?
C8 H8B 0.9800 . ?
C8 H8C 0.9800 . ?
C9 H9A 0.9800 . ?
C9 H9B 0.9800 . ?
C9 H9C 0.9800 . ?
C10 H10A 0.9900 . ?
C10 H10B 0.9900 . ?
C11 H11A 0.9800 . ?
C11 H11B 0.9800 . ?
C11 H11C 0.9800 . ?
C12 H12A 0.9800 . ?
C12 H12B 0.9800 . ?
C12 H12C 0.9800 . ?
C13 C14 1.375(3) . ?
C13 H13 0.9500 . ?
C14 C22 1.472(3) . ?
C15 C16 1.513(3) . ?
C15 H15A 0.9900 . ?
C15 H15B 0.9900 . ?
C16 C17 1.382(4) . ?
C16 C21 1.390(4) . ?
C17 C18 1.390(4) . ?
C17 H17 0.9500 . ?
C18 C19 1.376(4) . ?
C18 H18 0.9500 . ?
C19 C20 1.377(4) . ?
C19 H19 0.9500 . ?
C20 C21 1.386(4) . ?
C20 H20 0.9500 . ?
C21 H21 0.9500 . ?
C22 C27 1.391(3) . ?
C22 C23 1.399(3) . ?
C23 C24 1.385(4) . ?
C23 H23 0.9500 . ?
C24 C25 1.381(4) . ?
C24 H24 0.9500 . ?
C25 C26 1.385(4) . ?
C25 H25 0.9500 . ?
C26 C27 1.389(3) . ?
C26 H26 0.9500 . ?
C27 H27 0.9500 . ?
F1 B1 1.392(3) . ?
F2 B1 1.375(3) . ?
F3 B1 1.386(3) . ?
F4 B1 1.365(3) . ?
Cl1 Cl1 1.541(4) 2_556 ?
Cl1 C28 1.764(6) . ?
Cl1 C28 1.900(7) 2_556 ?
Cl2 C28 1.754(7) . ?
C28 H28A 0.9900 . ?
C28 H28B 0.9900 . ?

loop_
_geom_torsion_atom_site_label_1
_geom_torsion_atom_site_label_2
_geom_torsion_atom_site_label_3
_geom_torsion_atom_site_label_4
_geom_torsion
_geom_torsion_site_symmetry_1
_geom_torsion_site_symmetry_2
_geom_torsion_site_symmetry_3
_geom_torsion_site_symmetry_4
_geom_torsion_publ_flag
C1 Pt1 N1 C9 145.17(17) . . . . ?
N2 Pt1 N1 C9 144.3(3) . . . . ?
N3 Pt1 N1 C9 -30.12(16) . . . . ?
C1 Pt1 N1 C8 -92.49(16) . . . . ?
N2 Pt1 N1 C8 -93.4(3) . . . . ?
N3 Pt1 N1 C8 92.22(15) . . . . ?
C1 Pt1 N1 C7 24.95(15) . . . . ?
N2 Pt1 N1 C7 24.1(4) . . . . ?
N3 Pt1 N1 C7 -150.34(14) . . . . ?
C1 Pt1 N2 C12 143.31(19) . . . . ?
N1 Pt1 N2 C12 144.2(3) . . . . ?
N3 Pt1 N2 C12 -41.42(18) . . . . ?
C1 Pt1 N2 C11 -95.92(18) . . . . ?
N1 Pt1 N2 C11 -95.0(3) . . . . ?
N3 Pt1 N2 C11 79.36(17) . . . . ?
C1 Pt1 N2 C10 21.49(15) . . . . ?
N1 Pt1 N2 C10 22.4(4) . . . . ?
N3 Pt1 N2 C10 -163.24(15) . . . . ?
N2 Pt1 N3 N4 -85.05(16) . . . . ?
N1 Pt1 N3 N4 93.41(16) . . . . ?
N2 Pt1 N3 C14 106.3(2) . . . . ?
N1 Pt1 N3 C14 -75.3(2) . . . . ?
C14 N3 N4 N5 0.3(2) . . . . ?
Pt1 N3 N4 N5 -171.28(14) . . . . ?
N3 N4 N5 C13 -0.3(3) . . . . ?
N3 N4 N5 C15 173.8(2) . . . . ?
N2 Pt1 C1 C2 167.3(2) . . . . ?
N1 Pt1 C1 C2 -12.43(18) . . . . ?
N2 Pt1 C1 C6 -10.40(19) . . . . ?
N1 Pt1 C1 C6 169.8(2) . . . . ?
C6 C1 C2 C3 -2.2(4) . . . . ?
Pt1 C1 C2 C3 -179.90(19) . . . . ?
C6 C1 C2 C7 173.5(2) . . . . ?
Pt1 C1 C2 C7 -4.1(3) . . . . ?
C1 C2 C3 C4 1.3(4) . . . . ?
C7 C2 C3 C4 -173.8(3) . . . . ?
C2 C3 C4 C5 0.4(4) . . . . ?
C3 C4 C5 C6 -1.3(4) . . . . ?
C2 C1 C6 C5 1.3(4) . . . . ?
Pt1 C1 C6 C5 178.97(19) . . . . ?
C2 C1 C6 C10 178.4(2) . . . . ?
Pt1 C1 C6 C10 -4.0(3) . . . . ?
C4 C5 C6 C1 0.5(4) . . . . ?
C4 C5 C6 C10 -176.1(3) . . . . ?
C1 C2 C7 N1 25.3(3) . . . . ?
C3 C2 C7 N1 -159.4(2) . . . . ?
C9 N1 C7 C2 -156.87(19) . . . . ?
C8 N1 C7 C2 85.4(2) . . . . ?
Pt1 N1 C7 C2 -32.8(2) . . . . ?
C1 C6 C10 N2 22.1(3) . . . . ?
C5 C6 C10 N2 -161.2(2) . . . . ?
C12 N2 C10 C6 -153.3(2) . . . . ?
C11 N2 C10 C6 88.4(2) . . . . ?
Pt1 N2 C10 C6 -28.5(2) . . . . ?
N4 N5 C13 C14 0.1(3) . . . . ?
C15 N5 C13 C14 -173.3(2) . . . . ?
N4 N3 C14 C13 -0.3(3) . . . . ?
Pt1 N3 C14 C13 168.63(17) . . . . ?
N4 N3 C14 C22 179.8(2) . . . . ?
Pt1 N3 C14 C22 -11.3(4) . . . . ?
N5 C13 C14 N3 0.1(3) . . . . ?
N5 C13 C14 C22 -180.0(2) . . . . ?
N4 N5 C15 C16 -61.9(3) . . . . ?
C13 N5 C15 C16 111.0(3) . . . . ?
N5 C15 C16 C17 140.6(3) . . . . ?
N5 C15 C16 C21 -39.4(3) . . . . ?
C21 C16 C17 C18 0.8(4) . . . . ?
C15 C16 C17 C18 -179.2(3) . . . . ?
C16 C17 C18 C19 0.0(5) . . . . ?
C17 C18 C19 C20 -0.4(5) . . . . ?
C18 C19 C20 C21 0.1(4) . . . . ?
C19 C20 C21 C16 0.7(4) . . . . ?
C17 C16 C21 C20 -1.1(4) . . . . ?
C15 C16 C21 C20 178.9(2) . . . . ?
N3 C14 C22 C27 -14.9(4) . . . . ?
C13 C14 C22 C27 165.1(2) . . . . ?
N3 C14 C22 C23 166.3(2) . . . . ?
C13 C14 C22 C23 -13.7(4) . . . . ?
C27 C22 C23 C24 -2.0(4) . . . . ?
C14 C22 C23 C24 176.9(2) . . . . ?
C22 C23 C24 C25 1.0(4) . . . . ?
C23 C24 C25 C26 0.4(4) . . . . ?
C24 C25 C26 C27 -0.9(4) . . . . ?
C25 C26 C27 C22 -0.2(4) . . . . ?
C23 C22 C27 C26 1.6(4) . . . . ?
C14 C22 C27 C26 -177.2(2) . . . . ?
Cl1 Cl1 C28 Cl2 152.9(4) 2_556 . . . ?
C28 Cl1 C28 Cl2 152.9(4) 2_556 . . . ?
